data_4068981
loop_
_publ_author_name
'Iwasa, Naruhito'
'Katao, Shohei'
'Liu, Jingyu'
'Fujiki, Michiya'
'Furukawa, Yoshiro'
'Nomura, Kotohiro'

_publ_section_title
;
 Notable Effect of Fluoro Substituents in the Imino Group in Ring-Opening
 Polymerization of \e-Caprolactone by Al Complexes Containing Phenoxyimine
 Ligands
;
_journal_issue 7
_journal_name_full Organometallics
_journal_page_first 2179
_journal_paper_doi 10.1021/om8011882
_journal_volume 28
_journal_year 2009
_chemical_formula_moiety 'C19 H22 Al F2 N O '
_chemical_formula_sum 'C19 H22 Al F2 N O'
_chemical_formula_weight 345.37
_space_group_IT_number 14
_symmetry_cell_setting monoclinic
_symmetry_Int_Tables_number 14
_symmetry_space_group_name_Hall '-P 2ybc'
_symmetry_space_group_name_H-M 'P 1 21/c 1'
_cell_angle_alpha 90.0000
_cell_angle_beta 93.2474(13)
_cell_angle_gamma 90.0000
_cell_formula_units_Z 8
_cell_length_a 7.0439(3)
_cell_length_b 20.8564(11)
_cell_length_c 26.5114(13)
_cell_measurement_reflns_used 15996
_cell_measurement_temperature 193.1
_cell_measurement_theta_max 25.3
_cell_measurement_theta_min 3.0
_cell_volume 3888.5(3)
_computing_cell_refinement PROCESS-AUTO
_computing_data_collection PROCESS-AUTO
_computing_data_reduction CrystalStructure
_computing_publication_material 'CrystalStructure 3.8'
_computing_structure_refinement CRYSTALS
_computing_structure_solution SIR92
_diffrn_detector_area_resol_mean 10.00
_diffrn_measured_fraction_theta_full 0.998
_diffrn_measured_fraction_theta_max 0.998
_diffrn_measurement_device_type 'Rigaku RAXIS-RAPID'
_diffrn_measurement_method \w
_diffrn_radiation_type 'Mo K\a'
_diffrn_radiation_wavelength 0.71075
_diffrn_reflns_av_R_equivalents 0.048
_diffrn_reflns_limit_h_max 8
_diffrn_reflns_limit_h_min -8
_diffrn_reflns_limit_k_max 25
_diffrn_reflns_limit_k_min -25
_diffrn_reflns_limit_l_max 31
_diffrn_reflns_limit_l_min -31
_diffrn_reflns_number 31362
_diffrn_reflns_theta_full 25.31
_diffrn_reflns_theta_max 25.31
_exptl_absorpt_coefficient_mu 0.127
_exptl_absorpt_correction_T_max 0.981
_exptl_absorpt_correction_T_min 0.777
_exptl_absorpt_correction_type multi-scan
_exptl_absorpt_process_details
;
    Higashi, T. (1995). Program for Absorption Correction.
    Rigaku Corporation, Tokyo, Japan.
;
_exptl_crystal_colour yellow
_exptl_crystal_density_diffrn 1.180
_exptl_crystal_density_method 'not measured'
_exptl_crystal_description block
_exptl_crystal_F_000 1456.00
_exptl_crystal_size_max 0.30
_exptl_crystal_size_mid 0.18
_exptl_crystal_size_min 0.15
_refine_diff_density_max 0.31
_refine_diff_density_min -0.19
_refine_ls_extinction_method none
_refine_ls_goodness_of_fit_ref 1.006
_refine_ls_hydrogen_treatment refall
_refine_ls_number_parameters 485
_refine_ls_number_reflns 3306
_refine_ls_R_factor_gt 0.0456
_refine_ls_shift/su_max 0.0000
_refine_ls_structure_factor_coef Fsqd
_refine_ls_weighting_details 'w = 1/[0.0016Fo^2^ + 1.0000\s(Fo^2^)]/(4Fo^2^)'
_refine_ls_weighting_scheme calc
_refine_ls_wR_factor_ref 0.1167
_reflns_number_gt 3283
_reflns_number_total 7085
_reflns_threshold_expression F^2^>2.0\s(F^2^)
_cod_data_source_file om8011882_si_002.cif
_cod_data_source_block '_NI1076A'
_cod_original_formula_sum 'C19 H22 Al F2 N O '
_cod_database_code 4068981

loop_
_symmetry_equiv_pos_site_id
_symmetry_equiv_pos_as_xyz
1 +X,+Y,+Z
2 -X,1/2+Y,1/2-Z
3 -X,-Y,-Z
4 +X,1/2-Y,1/2+Z

loop_
_atom_site_label
_atom_site_type_symbol
_atom_site_fract_x
_atom_site_fract_y
_atom_site_fract_z
_atom_site_U_iso_or_equiv
_atom_site_adp_type
_atom_site_occupancy
_atom_site_symmetry_multiplicity
_atom_site_calc_flag
_atom_site_refinement_flags
Al(1) Al -0.13690(15) 0.08042(5) 0.08386(4) 0.0626(3) Uani 1.00 1 d .
Al(2) Al 0.33274(14) 0.42545(5) 0.13319(4) 0.0570(3) Uani 1.00 1 d .
F(1) F -0.0339(3) 0.26210(14) -0.10447(10) 0.1176(10) Uani 1.00 1 d .
F(2) F -0.2148(3) 0.17040(14) -0.15872(9) 0.1105(10) Uani 1.00 1 d .
F(3) F 0.4351(6) 0.2532(2) 0.33316(17) 0.1189(19) Uani 0.55 1 d P
F(4) F 0.2457(4) 0.34676(16) 0.37719(9) 0.1292(11) Uani 1.00 1 d .
F(5) F 0.0730(9) 0.4350(3) 0.3205(2) 0.107(2) Uani 0.45 1 d P
O(1) O -0.0896(4) 0.11631(13) 0.14330(9) 0.0817(9) Uani 1.00 1 d .
O(2) O 0.4084(3) 0.38719(11) 0.07845(8) 0.0622(7) Uani 1.00 1 d .
N(1) N -0.1916(3) 0.16296(15) 0.05012(11) 0.0570(9) Uani 1.00 1 d .
N(2) N 0.3004(3) 0.34375(15) 0.16958(11) 0.0558(9) Uani 1.00 1 d .
C(1) C -0.1239(4) 0.1740(2) 0.16174(15) 0.0641(13) Uani 1.00 1 d .
C(2) C -0.0957(5) 0.1855(2) 0.21453(15) 0.0717(14) Uani 1.00 1 d .
C(3) C -0.1291(5) 0.2468(2) 0.23120(16) 0.0750(14) Uani 1.00 1 d .
C(4) C -0.1846(5) 0.2971(2) 0.19927(19) 0.0799(15) Uani 1.00 1 d .
C(5) C -0.2126(4) 0.2863(2) 0.14816(17) 0.0692(13) Uani 1.00 1 d .
C(6) C -0.1816(4) 0.22449(18) 0.12879(15) 0.0576(12) Uani 1.00 1 d .
C(7) C -0.2066(4) 0.21646(19) 0.07561(15) 0.0571(11) Uani 1.00 1 d .
C(8) C -0.3567(6) 0.0251(2) 0.08368(18) 0.121(2) Uani 1.00 1 d .
C(9) C 0.0921(5) 0.0455(2) 0.05887(16) 0.0929(15) Uani 1.00 1 d .
C(10) C -0.0397(9) 0.1316(2) 0.25030(17) 0.106(2) Uani 1.00 1 d .
C(11) C -0.0184(9) 0.1534(2) 0.30581(16) 0.144(2) Uani 1.00 1 d .
C(12) C -0.1869(10) 0.0773(2) 0.24753(19) 0.168(2) Uani 1.00 1 d .
C(13) C 0.1518(9) 0.1057(2) 0.23812(19) 0.143(2) Uani 1.00 1 d .
C(14) C -0.2035(4) 0.16659(19) -0.00370(14) 0.0584(12) Uani 1.00 1 d .
C(15) C -0.1138(4) 0.2155(2) -0.02835(16) 0.0689(14) Uani 1.00 1 d .
C(16) C -0.1221(5) 0.2157(2) -0.0800(2) 0.0805(16) Uani 1.00 1 d .
C(17) C -0.2157(6) 0.1687(2) -0.10746(17) 0.0828(17) Uani 1.00 1 d .
C(18) C -0.3038(5) 0.1199(2) -0.08403(16) 0.0768(15) Uani 1.00 1 d .
C(19) C -0.2969(5) 0.11869(19) -0.03146(15) 0.0655(13) Uani 1.00 1 d .
C(20) C 0.3764(4) 0.32881(18) 0.06021(13) 0.0540(12) Uani 1.00 1 d .
C(21) C 0.4027(4) 0.31533(18) 0.00869(13) 0.0552(12) Uani 1.00 1 d .
C(22) C 0.3770(4) 0.2524(2) -0.00711(15) 0.0631(12) Uani 1.00 1 d .
C(23) C 0.3259(4) 0.2031(2) 0.02513(17) 0.0687(13) Uani 1.00 1 d .
C(24) C 0.2973(4) 0.21627(18) 0.07456(16) 0.0616(12) Uani 1.00 1 d .
C(25) C 0.3197(4) 0.27938(17) 0.09290(14) 0.0525(11) Uani 1.00 1 d .
C(26) C 0.2939(4) 0.28908(19) 0.14557(14) 0.0577(12) Uani 1.00 1 d .
C(27) C 0.5373(5) 0.47214(18) 0.16833(13) 0.0740(13) Uani 1.00 1 d .
C(28) C 0.0848(5) 0.4647(2) 0.11899(14) 0.0877(15) Uani 1.00 1 d .
C(29) C 0.4550(5) 0.36783(19) -0.02768(13) 0.0709(13) Uani 1.00 1 d .
C(30) C 0.3005(7) 0.4205(2) -0.03026(15) 0.1050(17) Uani 1.00 1 d .
C(31) C 0.6496(6) 0.3969(2) -0.01068(15) 0.0907(16) Uani 1.00 1 d .
C(32) C 0.4700(6) 0.3427(2) -0.08165(14) 0.0941(16) Uani 1.00 1 d .
C(33) C 0.2850(5) 0.3430(2) 0.22369(14) 0.0633(13) Uani 1.00 1 d .
C(34) C 0.3725(4) 0.2950(2) 0.25348(16) 0.0739(14) Uani 1.00 1 d .
C(35) C 0.3586(6) 0.2960(3) 0.3051(2) 0.0910(19) Uani 1.00 1 d .
C(36) C 0.2601(7) 0.3444(3) 0.32604(17) 0.097(2) Uani 1.00 1 d .
C(37) C 0.1737(6) 0.3927(2) 0.29757(17) 0.0876(18) Uani 1.00 1 d .
C(38) C 0.1868(5) 0.3925(2) 0.24559(15) 0.0734(14) Uani 1.00 1 d .
H(1) H -0.1094 0.2586 0.2721 0.091 Uiso 1.00 1 c R
H(2) H -0.2060 0.3479 0.2113 0.096 Uiso 1.00 1 c R
H(3) H -0.2485 0.3273 0.1203 0.083 Uiso 1.00 1 c R
H(4) H -0.2399 0.2613 0.0517 0.069 Uiso 1.00 1 c R
H(5) H -0.4632 0.0489 0.0938 0.144 Uiso 1.00 1 c R
H(6) H -0.3829 0.0086 0.0506 0.144 Uiso 1.00 1 c R
H(7) H -0.3321 -0.0093 0.1066 0.144 Uiso 1.00 1 c R
H(8) H 0.1124 0.0634 0.0267 0.111 Uiso 1.00 1 c R
H(9) H 0.1968 0.0556 0.0817 0.111 Uiso 1.00 1 c R
H(10) H 0.0804 0.0003 0.0559 0.111 Uiso 1.00 1 c R
H(11) H 0.0711 0.1874 0.3090 0.173 Uiso 1.00 1 c R
H(12) H -0.1378 0.1677 0.3164 0.173 Uiso 1.00 1 c R
H(13) H 0.0249 0.1184 0.3263 0.173 Uiso 1.00 1 c R
H(14) H -0.1592 0.0477 0.2742 0.202 Uiso 1.00 1 c R
H(15) H -0.3106 0.0945 0.2505 0.202 Uiso 1.00 1 c R
H(16) H -0.1817 0.0558 0.2160 0.202 Uiso 1.00 1 c R
H(17) H 0.1557 0.1002 0.2026 0.169 Uiso 1.00 1 c R
H(18) H 0.2484 0.1349 0.2496 0.169 Uiso 1.00 1 c R
H(19) H 0.1721 0.0656 0.2545 0.169 Uiso 1.00 1 c R
H(20) H -0.0482 0.2484 -0.0098 0.083 Uiso 1.00 1 c R
H(21) H -0.3695 0.0873 -0.1030 0.092 Uiso 1.00 1 c R
H(22) H -0.3626 0.0794 -0.0111 0.079 Uiso 1.00 1 c R
H(23) H 0.3961 0.2379 -0.0471 0.075 Uiso 1.00 1 c R
H(24) H 0.3057 0.1560 0.0092 0.082 Uiso 1.00 1 c R
H(25) H 0.2460 0.1769 0.0973 0.074 Uiso 1.00 1 c R
H(26) H 0.2609 0.2445 0.1673 0.069 Uiso 1.00 1 c R
H(27) H 0.6414 0.4441 0.1756 0.090 Uiso 1.00 1 c R
H(28) H 0.5767 0.5063 0.1477 0.090 Uiso 1.00 1 c R
H(29) H 0.4944 0.4890 0.1990 0.090 Uiso 1.00 1 c R
H(30) H 0.0338 0.4778 0.1498 0.105 Uiso 1.00 1 c R
H(31) H 0.0978 0.5009 0.0978 0.106 Uiso 1.00 1 c R
H(32) H 0.0016 0.4344 0.1025 0.106 Uiso 1.00 1 c R
H(33) H 0.3366 0.4537 -0.0524 0.126 Uiso 1.00 1 c R
H(34) H 0.1829 0.4026 -0.0425 0.126 Uiso 1.00 1 c R
H(35) H 0.2872 0.4378 0.0025 0.126 Uiso 1.00 1 c R
H(36) H 0.6823 0.4292 -0.0339 0.110 Uiso 1.00 1 c R
H(37) H 0.6428 0.4152 0.0220 0.110 Uiso 1.00 1 c R
H(38) H 0.7437 0.3643 -0.0097 0.110 Uiso 1.00 1 c R
H(39) H 0.5714 0.3128 -0.0822 0.113 Uiso 1.00 1 c R
H(40) H 0.3543 0.3224 -0.0926 0.113 Uiso 1.00 1 c R
H(41) H 0.4939 0.3775 -0.1036 0.113 Uiso 1.00 1 c R
H(42) H 0.4409 0.2617 0.2382 0.088 Uiso 1.00 1 c R
H(43) H 0.1122 0.4268 0.2201 0.088 Uiso 1.00 1 c R

loop_
_atom_site_aniso_label
_atom_site_aniso_U_11
_atom_site_aniso_U_22
_atom_site_aniso_U_33
_atom_site_aniso_U_12
_atom_site_aniso_U_13
_atom_site_aniso_U_23
Al(1) 0.0644(6) 0.0512(7) 0.0709(7) 0.0008(5) -0.0073(5) 0.0006(6)
Al(2) 0.0612(6) 0.0540(7) 0.0561(6) 0.0009(5) 0.0075(4) 0.0007(5)
F(1) 0.1018(18) 0.136(2) 0.117(2) -0.0036(17) 0.0201(15) 0.0509(19)
F(2) 0.1109(19) 0.152(2) 0.0693(17) 0.0332(17) 0.0085(13) 0.0226(15)
F(3) 0.110(3) 0.155(4) 0.088(3) -0.036(3) -0.027(2) 0.079(3)
F(4) 0.137(2) 0.191(3) 0.0597(17) -0.066(2) 0.0047(13) 0.0140(17)
F(5) 0.141(5) 0.109(4) 0.075(3) -0.021(4) 0.031(3) -0.013(3)
O(1) 0.127(2) 0.0553(17) 0.0622(16) 0.0168(16) -0.0012(14) -0.0019(14)
O(2) 0.0846(17) 0.0472(15) 0.0556(14) -0.0042(13) 0.0105(12) -0.0033(12)
N(1) 0.0465(16) 0.059(2) 0.065(2) 0.0074(14) -0.0008(13) 0.0024(17)
N(2) 0.0485(16) 0.062(2) 0.057(2) -0.0049(14) 0.0024(13) 0.0047(16)
C(1) 0.066(2) 0.061(2) 0.067(2) -0.003(2) 0.0117(18) -0.007(2)
C(2) 0.080(2) 0.070(3) 0.067(2) -0.016(2) 0.014(2) -0.006(2)
C(3) 0.069(2) 0.076(3) 0.082(3) -0.021(2) 0.019(2) -0.024(2)
C(4) 0.053(2) 0.072(3) 0.115(3) -0.006(2) 0.004(2) -0.029(3)
C(5) 0.043(2) 0.063(2) 0.101(3) 0.0001(18) -0.005(2) -0.017(2)
C(6) 0.0444(19) 0.054(2) 0.075(2) 0.0029(17) 0.0034(17) -0.005(2)
C(7) 0.0410(18) 0.052(2) 0.078(2) 0.0068(17) 0.0014(17) 0.003(2)
C(8) 0.103(3) 0.120(4) 0.136(4) -0.035(3) -0.026(2) 0.052(3)
C(9) 0.102(3) 0.061(2) 0.114(3) 0.022(2) -0.012(2) -0.014(2)
C(10) 0.182(5) 0.069(3) 0.067(3) -0.018(3) 0.003(3) 0.004(2)
C(11) 0.264(7) 0.107(4) 0.061(3) -0.051(4) 0.003(3) -0.005(2)
C(12) 0.310(8) 0.105(4) 0.089(3) -0.105(5) 0.012(4) 0.004(3)
C(13) 0.241(6) 0.093(4) 0.089(3) 0.056(4) -0.051(4) 0.014(3)
C(14) 0.051(2) 0.058(2) 0.067(2) 0.0145(19) 0.0024(18) 0.009(2)
C(15) 0.054(2) 0.071(3) 0.081(3) 0.005(2) -0.000(2) 0.015(2)
C(16) 0.063(2) 0.090(3) 0.089(3) 0.007(2) 0.013(2) 0.033(3)
C(17) 0.077(3) 0.104(4) 0.068(3) 0.029(2) 0.003(2) 0.014(3)
C(18) 0.073(2) 0.078(3) 0.079(3) 0.016(2) 0.002(2) 0.008(2)
C(19) 0.069(2) 0.063(2) 0.065(2) 0.013(2) 0.0008(19) 0.003(2)
C(20) 0.048(2) 0.051(2) 0.062(2) 0.0058(17) -0.0034(17) 0.000(2)
C(21) 0.054(2) 0.055(2) 0.055(2) 0.0121(17) -0.0015(17) -0.004(2)
C(22) 0.049(2) 0.066(2) 0.072(2) 0.0122(19) -0.0076(18) -0.012(2)
C(23) 0.052(2) 0.058(2) 0.095(3) 0.0010(19) -0.002(2) -0.017(2)
C(24) 0.0420(19) 0.052(2) 0.091(3) -0.0029(17) 0.0006(19) -0.001(2)
C(25) 0.0393(18) 0.050(2) 0.068(2) 0.0009(16) -0.0014(16) -0.000(2)
C(26) 0.0432(19) 0.059(2) 0.071(2) -0.0056(18) -0.0006(17) 0.004(2)
C(27) 0.079(2) 0.070(2) 0.075(2) -0.007(2) 0.0186(19) -0.004(2)
C(28) 0.090(2) 0.097(3) 0.077(2) 0.019(2) 0.008(2) 0.011(2)
C(29) 0.098(3) 0.063(2) 0.052(2) 0.018(2) 0.008(2) -0.005(2)
C(30) 0.164(4) 0.079(3) 0.073(2) 0.052(3) 0.014(2) 0.012(2)
C(31) 0.134(3) 0.067(3) 0.074(2) -0.008(2) 0.034(2) 0.007(2)
C(32) 0.135(3) 0.083(3) 0.065(2) 0.028(2) 0.011(2) -0.001(2)
C(33) 0.054(2) 0.076(3) 0.059(2) -0.020(2) 0.0021(18) 0.010(2)
C(34) 0.060(2) 0.088(3) 0.073(3) -0.015(2) -0.000(2) 0.020(2)
C(35) 0.073(3) 0.124(4) 0.076(3) -0.033(3) 0.004(2) 0.024(3)
C(36) 0.092(3) 0.154(5) 0.044(3) -0.057(3) -0.001(2) 0.020(3)
C(37) 0.094(3) 0.112(4) 0.059(3) -0.032(3) 0.021(2) -0.015(3)
C(38) 0.079(2) 0.080(3) 0.062(2) -0.017(2) 0.007(2) -0.000(2)

loop_
_atom_type_symbol
_atom_type_description
_atom_type_scat_dispersion_real
_atom_type_scat_dispersion_imag
_atom_type_scat_source
C C 0.003 0.002
;
International Tables for Crystallography
(1992, Vol. C, Tables 4.2.6.8 and 6.1.1.4)
;
H H 0.000 0.000
;
International Tables for Crystallography
(1992, Vol. C, Table 6.1.1.4)
;
F F 0.017 0.010
;
International Tables for Crystallography
(1992, Vol. C, Tables 4.2.6.8 and 6.1.1.4)
;
N N 0.006 0.003
;
International Tables for Crystallography
(1992, Vol. C, Tables 4.2.6.8 and 6.1.1.4)
;
O O 0.011 0.006
;
International Tables for Crystallography
(1992, Vol. C, Tables 4.2.6.8 and 6.1.1.4)
;
Al Al 0.064 0.051
;
International Tables for Crystallography
(1992, Vol. C, Tables 4.2.6.8 and 6.1.1.4)
;

loop_
_geom_angle_atom_site_label_1
_geom_angle_atom_site_label_2
_geom_angle_atom_site_label_3
_geom_angle
_geom_angle_publ_flag
O(1) Al(1) N(1) 93.28(13) yes
O(1) Al(1) C(8) 111.57(17) yes
O(1) Al(1) C(9) 110.47(16) yes
N(1) Al(1) C(8) 112.64(16) yes
N(1) Al(1) C(9) 108.74(15) yes
C(8) Al(1) C(9) 117.51(19) yes
O(2) Al(2) N(2) 93.44(12) yes
O(2) Al(2) C(27) 111.85(14) yes
O(2) Al(2) C(28) 109.91(14) yes
N(2) Al(2) C(27) 107.59(13) yes
N(2) Al(2) C(28) 109.24(14) yes
C(27) Al(2) C(28) 121.18(17) yes
Al(1) O(1) C(1) 133.4(2) yes
Al(2) O(2) C(20) 131.5(2) yes
Al(1) N(1) C(7) 122.0(2) yes
Al(1) N(1) C(14) 120.0(2) yes
C(7) N(1) C(14) 117.9(3) yes
Al(2) N(2) C(26) 121.1(2) yes
Al(2) N(2) C(33) 120.7(2) yes
C(26) N(2) C(33) 118.2(3) yes
O(1) C(1) C(2) 119.9(3) yes
O(1) C(1) C(6) 120.0(3) yes
C(2) C(1) C(6) 120.1(3) yes
C(1) C(2) C(3) 117.1(3) yes
C(1) C(2) C(10) 120.6(3) yes
C(3) C(2) C(10) 122.2(3) yes
C(2) C(3) C(4) 123.5(4) yes
C(3) C(4) C(5) 119.7(4) yes
C(4) C(5) C(6) 119.4(3) yes
C(1) C(6) C(5) 120.1(3) yes
C(1) C(6) C(7) 122.7(3) yes
C(5) C(6) C(7) 117.2(3) yes
N(1) C(7) C(6) 127.0(3) yes
C(2) C(10) C(11) 112.9(4) yes
C(2) C(10) C(12) 111.6(4) yes
C(2) C(10) C(13) 109.7(4) yes
C(11) C(10) C(12) 107.0(4) yes
C(11) C(10) C(13) 105.7(4) yes
C(12) C(10) C(13) 109.7(4) yes
N(1) C(14) C(15) 120.6(3) yes
N(1) C(14) C(19) 119.5(3) yes
C(15) C(14) C(19) 119.8(3) yes
C(14) C(15) C(16) 118.7(3) yes
F(1) C(16) C(15) 119.5(4) yes
F(1) C(16) C(17) 118.9(4) yes
C(15) C(16) C(17) 121.6(4) yes
F(2) C(17) C(16) 119.0(4) yes
F(2) C(17) C(18) 120.2(4) yes
C(16) C(17) C(18) 120.8(4) yes
C(17) C(18) C(19) 118.6(3) yes
C(14) C(19) C(18) 120.5(3) yes
O(2) C(20) C(21) 120.4(3) yes
O(2) C(20) C(25) 119.5(3) yes
C(21) C(20) C(25) 120.1(3) yes
C(20) C(21) C(22) 117.2(3) yes
C(20) C(21) C(29) 121.3(3) yes
C(22) C(21) C(29) 121.5(3) yes
C(21) C(22) C(23) 123.0(3) yes
C(22) C(23) C(24) 119.8(3) yes
C(23) C(24) C(25) 119.9(3) yes
C(20) C(25) C(24) 119.9(3) yes
C(20) C(25) C(26) 123.3(3) yes
C(24) C(25) C(26) 116.8(3) yes
N(2) C(26) C(25) 126.6(3) yes
C(21) C(29) C(30) 110.2(3) yes
C(21) C(29) C(31) 110.0(2) yes
C(21) C(29) C(32) 112.2(3) yes
C(30) C(29) C(31) 110.2(3) yes
C(30) C(29) C(32) 106.7(3) yes
C(31) C(29) C(32) 107.5(3) yes
N(2) C(33) C(34) 120.9(3) yes
N(2) C(33) C(38) 118.3(3) yes
C(34) C(33) C(38) 120.7(3) yes
C(33) C(34) C(35) 119.8(4) yes
F(3) C(35) C(34) 121.5(5) yes
F(3) C(35) C(36) 119.5(5) yes
C(34) C(35) C(36) 118.9(4) yes
F(4) C(36) C(35) 120.1(5) yes
F(4) C(36) C(37) 117.5(5) yes
C(35) C(36) C(37) 122.5(4) yes
F(5) C(37) C(36) 118.3(4) yes
F(5) C(37) C(38) 122.2(4) yes
C(36) C(37) C(38) 119.4(4) yes
C(33) C(38) C(37) 118.7(4) yes
C(2) C(3) H(1) 120.2 no
C(4) C(3) H(1) 116.3 no
C(3) C(4) H(2) 125.4 no
C(5) C(4) H(2) 114.8 no
C(4) C(5) H(3) 121.7 no
C(6) C(5) H(3) 118.6 no
N(1) C(7) H(4) 115.5 no
C(6) C(7) H(4) 117.5 no
Al(1) C(8) H(5) 109.5 no
Al(1) C(8) H(6) 109.5 no
Al(1) C(8) H(7) 109.4 no
H(5) C(8) H(6) 109.5 no
H(5) C(8) H(7) 109.5 no
H(6) C(8) H(7) 109.5 no
Al(1) C(9) H(8) 109.5 no
Al(1) C(9) H(9) 109.5 no
Al(1) C(9) H(10) 109.5 no
H(8) C(9) H(9) 109.5 no
H(8) C(9) H(10) 109.5 no
H(9) C(9) H(10) 109.5 no
C(10) C(11) H(11) 109.4 no
C(10) C(11) H(12) 109.6 no
C(10) C(11) H(13) 109.4 no
H(11) C(11) H(12) 109.5 no
H(11) C(11) H(13) 109.5 no
H(12) C(11) H(13) 109.5 no
C(10) C(12) H(14) 109.4 no
C(10) C(12) H(15) 109.7 no
C(10) C(12) H(16) 109.2 no
H(14) C(12) H(15) 109.5 no
H(14) C(12) H(16) 109.5 no
H(15) C(12) H(16) 109.5 no
C(10) C(13) H(17) 109.4 no
C(10) C(13) H(18) 109.6 no
C(10) C(13) H(19) 109.4 no
H(17) C(13) H(18) 109.5 no
H(17) C(13) H(19) 109.5 no
H(18) C(13) H(19) 109.5 no
C(14) C(15) H(20) 120.7 no
C(16) C(15) H(20) 120.6 no
C(17) C(18) H(21) 121.0 no
C(19) C(18) H(21) 120.4 no
C(14) C(19) H(22) 118.5 no
C(18) C(19) H(22) 120.9 no
C(21) C(22) H(23) 121.5 no
C(23) C(22) H(23) 115.5 no
C(22) C(23) H(24) 117.8 no
C(24) C(23) H(24) 122.4 no
C(23) C(24) H(25) 116.7 no
C(25) C(24) H(25) 123.1 no
N(2) C(26) H(26) 118.3 no
C(25) C(26) H(26) 115.1 no
Al(2) C(27) H(27) 109.5 no
Al(2) C(27) H(28) 109.5 no
Al(2) C(27) H(29) 109.5 no
H(27) C(27) H(28) 109.5 no
H(27) C(27) H(29) 109.5 no
H(28) C(27) H(29) 109.5 no
Al(2) C(28) H(30) 109.5 no
Al(2) C(28) H(31) 109.5 no
Al(2) C(28) H(32) 109.5 no
H(30) C(28) H(31) 109.5 no
H(30) C(28) H(32) 109.5 no
H(31) C(28) H(32) 109.5 no
C(29) C(30) H(33) 109.4 no
C(29) C(30) H(34) 109.5 no
C(29) C(30) H(35) 109.5 no
H(33) C(30) H(34) 109.5 no
H(33) C(30) H(35) 109.5 no
H(34) C(30) H(35) 109.5 no
C(29) C(31) H(36) 109.5 no
C(29) C(31) H(37) 109.5 no
C(29) C(31) H(38) 109.4 no
H(36) C(31) H(37) 109.5 no
H(36) C(31) H(38) 109.5 no
H(37) C(31) H(38) 109.5 no
C(29) C(32) H(39) 109.3 no
C(29) C(32) H(40) 109.6 no
C(29) C(32) H(41) 109.5 no
H(39) C(32) H(40) 109.5 no
H(39) C(32) H(41) 109.5 no
H(40) C(32) H(41) 109.5 no
C(33) C(34) H(42) 120.1 no
C(35) C(34) H(42) 120.1 no
C(33) C(38) H(43) 117.3 no
C(37) C(38) H(43) 123.7 no

loop_
_geom_bond_atom_site_label_1
_geom_bond_atom_site_label_2
_geom_bond_distance
_geom_bond_publ_flag
Al(1) O(1) 1.759(2) yes
Al(1) N(1) 1.968(3) yes
Al(1) C(8) 1.930(4) yes
Al(1) C(9) 1.921(4) yes
Al(2) O(2) 1.765(2) yes
Al(2) N(2) 1.978(3) yes
Al(2) C(27) 1.934(3) yes
Al(2) C(28) 1.946(3) yes
F(1) C(16) 1.339(5) yes
F(2) C(17) 1.360(5) yes
F(3) C(35) 1.263(7) yes
F(4) C(36) 1.367(5) yes
F(5) C(37) 1.304(8) yes
O(1) C(1) 1.325(4) yes
O(2) C(20) 1.325(4) yes
N(1) C(7) 1.312(5) yes
N(1) C(14) 1.427(4) yes
N(2) C(26) 1.305(4) yes
N(2) C(33) 1.445(4) yes
C(1) C(2) 1.423(5) yes
C(1) C(6) 1.414(5) yes
C(2) C(3) 1.378(6) yes
C(2) C(10) 1.509(6) yes
C(3) C(4) 1.390(6) yes
C(4) C(5) 1.377(6) yes
C(5) C(6) 1.409(5) yes
C(6) C(7) 1.421(5) yes
C(10) C(11) 1.539(6) yes
C(10) C(12) 1.535(8) yes
C(10) C(13) 1.505(9) yes
C(14) C(15) 1.383(5) yes
C(14) C(19) 1.385(5) yes
C(15) C(16) 1.367(6) yes
C(16) C(17) 1.367(7) yes
C(17) C(18) 1.361(6) yes
C(18) C(19) 1.392(5) yes
C(20) C(21) 1.417(4) yes
C(20) C(25) 1.419(5) yes
C(21) C(22) 1.387(5) yes
C(21) C(29) 1.518(5) yes
C(22) C(23) 1.397(5) yes
C(23) C(24) 1.365(6) yes
C(24) C(25) 1.409(5) yes
C(25) C(26) 1.433(5) yes
C(29) C(30) 1.546(6) yes
C(29) C(31) 1.543(6) yes
C(29) C(32) 1.533(5) yes
C(33) C(34) 1.396(5) yes
C(33) C(38) 1.389(5) yes
C(34) C(35) 1.377(6) yes
C(35) C(36) 1.361(8) yes
C(36) C(37) 1.379(8) yes
C(37) C(38) 1.386(6) yes
C(8) H(5) 0.950 no
C(8) H(6) 0.950 no
C(8) H(7) 0.950 no
C(9) H(8) 0.950 no
C(9) H(9) 0.950 no
C(9) H(10) 0.950 no
C(11) H(11) 0.950 no
C(11) H(12) 0.950 no
C(11) H(13) 0.950 no
C(12) H(14) 0.950 no
C(12) H(15) 0.950 no
C(12) H(16) 0.950 no
C(13) H(17) 0.950 no
C(13) H(18) 0.950 no
C(13) H(19) 0.950 no
C(15) H(20) 0.950 no
C(18) H(21) 0.950 no
C(27) H(27) 0.950 no
C(27) H(28) 0.950 no
C(27) H(29) 0.950 no
C(28) H(30) 0.950 no
C(28) H(31) 0.950 no
C(28) H(32) 0.950 no
C(30) H(33) 0.950 no
C(30) H(34) 0.950 no
C(30) H(35) 0.950 no
C(31) H(36) 0.950 no
C(31) H(37) 0.950 no
C(31) H(38) 0.950 no
C(32) H(39) 0.950 no
C(32) H(40) 0.950 no
C(32) H(41) 0.950 no
C(34) H(42) 0.950 no

loop_
_geom_contact_atom_site_label_1
_geom_contact_atom_site_label_2
_geom_contact_distance
_geom_contact_site_symmetry_2
F(1) F(4) 3.062(4) 4_554
F(1) C(11) 2.968(5) 4_554
F(2) F(3) 2.934(5) 4_454
F(2) F(4) 3.347(3) 4_554
F(2) F(5) 3.060(6) 4_554
F(2) C(3) 3.473(5) 4_554
F(2) C(35) 3.180(5) 4_454
F(2) C(36) 3.406(6) 4_554
F(2) C(37) 3.304(5) 4_554
F(3) F(2) 2.934(5) 4_655
F(3) C(17) 3.277(6) 4_655
F(3) C(32) 3.018(6) 4_555
F(4) F(1) 3.062(4) 4_555
F(4) F(2) 3.347(3) 4_555
F(4) C(16) 3.167(5) 4_555
F(4) C(17) 3.314(5) 4_555
F(4) C(18) 3.353(4) 4_655
F(5) F(2) 3.060(6) 4_555
F(5) C(12) 3.588(8) 2_555
F(5) C(17) 3.591(7) 4_555
N(1) C(23) 3.526(4) 1_455
C(3) F(2) 3.473(5) 4_555
C(3) C(33) 3.555(5) .
C(4) C(33) 3.469(5) .
C(4) C(34) 3.508(5) 1_455
C(4) C(38) 3.457(5) .
C(5) C(25) 3.532(4) 1_455
C(5) C(26) 3.474(4) 1_455
C(5) C(26) 3.573(4) .
C(7) C(23) 3.495(4) 1_455
C(7) C(24) 3.493(4) 1_455
C(7) C(24) 3.551(4) .
C(11) F(1) 2.968(5) 4_555
C(12) F(5) 3.588(8) 2_545
C(14) C(22) 3.452(5) 1_455
C(14) C(23) 3.527(4) 1_455
C(15) C(22) 3.555(4) .
C(15) C(23) 3.342(4) .
C(16) F(4) 3.167(5) 4_554
C(17) F(3) 3.277(6) 4_454
C(17) F(4) 3.314(5) 4_554
C(17) F(5) 3.591(7) 4_554
C(18) F(4) 3.353(4) 4_454
C(19) C(23) 3.586(5) 1_455
C(22) C(14) 3.452(5) 1_655
C(22) C(15) 3.555(4) .
C(23) N(1) 3.526(4) 1_655
C(23) C(7) 3.495(4) 1_655
C(23) C(14) 3.527(4) 1_655
C(23) C(15) 3.342(4) .
C(23) C(19) 3.586(5) 1_655
C(24) C(7) 3.551(4) .
C(24) C(7) 3.493(4) 1_655
C(25) C(5) 3.532(4) 1_655
C(26) C(5) 3.573(4) .
C(26) C(5) 3.474(4) 1_655
C(32) F(3) 3.018(6) 4_554
C(33) C(3) 3.555(5) .
C(33) C(4) 3.469(5) .
C(34) C(4) 3.508(5) 1_655
C(35) F(2) 3.180(5) 4_655
C(36) F(2) 3.406(6) 4_555
C(37) F(2) 3.304(5) 4_555
C(38) C(4) 3.457(5) .
Al(1) H(22) 2.900 .
Al(1) H(25) 3.367 .
Al(2) H(43) 2.851 .
F(1) H(1) 3.314 4_554
F(1) H(11) 2.668 4_554
F(1) H(12) 2.628 4_554
F(1) H(13) 3.136 4_554
F(1) H(23) 3.349 .
F(1) H(39) 3.063 1_455
F(1) H(40) 3.010 .
F(2) H(1) 2.503 4_554
F(2) H(2) 3.472 4_554
F(2) H(12) 3.489 4_554
F(3) H(11) 2.947 .
F(3) H(12) 3.547 1_655
F(3) H(18) 3.521 .
F(3) H(23) 3.207 4_555
F(3) H(39) 2.758 4_555
F(3) H(40) 2.610 4_555
F(3) H(41) 3.216 4_555
F(4) H(7) 3.088 2_555
F(4) H(21) 3.059 4_655
F(4) H(23) 2.833 4_555
F(4) H(24) 3.503 4_555
F(5) H(7) 2.832 2_555
F(5) H(14) 3.519 2_555
F(5) H(16) 2.822 2_555
F(5) H(43) 2.698 .
O(1) H(25) 2.999 .
O(2) H(3) 2.886 1_655
N(1) H(4) 2.081 .
N(1) H(22) 2.626 .
N(1) H(25) 3.273 .
N(2) H(2) 3.589 1_655
N(2) H(3) 3.520 1_655
N(2) H(26) 2.090 .
N(2) H(43) 2.598 .
C(1) H(1) 3.413 .
C(1) H(3) 3.477 .
C(1) H(4) 3.497 .
C(1) H(25) 3.196 .
C(1) H(26) 3.079 .
C(2) H(1) 2.163 .
C(2) H(2) 3.476 .
C(2) H(26) 3.121 .
C(3) H(1) 1.112 .
C(3) H(2) 2.233 .
C(3) H(3) 3.448 .
C(3) H(26) 3.308 .
C(3) H(42) 3.060 1_455
C(4) H(1) 2.130 .
C(4) H(2) 1.120 .
C(4) H(3) 2.208 .
C(4) H(26) 3.474 .
C(4) H(27) 3.347 1_455
C(4) H(42) 2.979 1_455
C(4) H(43) 3.444 .
C(5) H(1) 3.375 .
C(5) H(2) 2.108 .
C(5) H(3) 1.148 .
C(5) H(4) 2.605 .
C(5) H(26) 3.457 .
C(5) H(27) 3.535 1_455
C(5) H(42) 3.546 1_455
C(6) H(2) 3.388 .
C(6) H(3) 2.203 .
C(6) H(4) 2.200 .
C(6) H(25) 3.323 .
C(6) H(26) 3.251 .
C(7) H(3) 2.621 .
C(7) H(4) 1.147 .
C(7) H(25) 3.311 .
C(8) H(9) 3.206 1_455
C(8) H(21) 3.097 3_455
C(8) H(22) 2.754 .
C(8) H(22) 3.455 3_455
C(9) H(5) 3.217 1_655
C(9) H(8) 3.465 3_555
C(9) H(10) 3.352 3_555
C(9) H(21) 3.550 3_555
C(9) H(22) 3.507 3_555
C(9) H(24) 3.087 .
C(9) H(25) 3.097 .
C(10) H(1) 2.761 .
C(11) H(1) 2.441 .
C(12) H(29) 3.231 2_545
C(12) H(30) 3.542 2_545
C(12) H(43) 3.288 2_545
C(13) H(26) 3.556 .
C(14) H(4) 2.485 .
C(14) H(22) 2.139 .
C(14) H(23) 3.335 1_455
C(14) H(24) 3.500 1_455
C(14) H(24) 3.591 .
C(15) H(4) 2.535 .
C(15) H(22) 3.380 .
C(15) H(23) 3.491 1_455
C(15) H(24) 3.306 .
C(15) H(38) 3.307 1_455
C(15) H(39) 3.273 1_455
C(16) H(23) 3.582 1_455
C(16) H(39) 2.958 1_455
C(17) H(22) 3.371 .
C(17) H(23) 3.552 1_455
C(17) H(39) 3.440 1_455
C(18) H(7) 3.475 3_455
C(18) H(10) 3.029 3_555
C(18) H(22) 2.171 .
C(18) H(23) 3.424 1_455
C(19) H(6) 3.502 3_455
C(19) H(10) 3.003 3_555
C(19) H(22) 1.097 .
C(19) H(23) 3.306 1_455
C(19) H(24) 3.154 1_455
C(20) H(3) 3.008 1_655
C(20) H(4) 3.067 1_655
C(20) H(23) 3.428 .
C(20) H(25) 3.457 .
C(20) H(26) 3.476 .
C(21) H(4) 2.930 1_655
C(21) H(20) 3.478 .
C(21) H(23) 2.189 .
C(21) H(24) 3.393 .
C(22) H(4) 3.045 1_655
C(22) H(20) 2.993 .
C(22) H(23) 1.118 .
C(22) H(24) 2.123 .
C(22) H(25) 3.359 .
C(23) H(4) 3.329 1_655
C(23) H(8) 3.281 .
C(23) H(9) 3.562 .
C(23) H(20) 2.901 .
C(23) H(22) 3.554 1_655
C(23) H(23) 2.132 .
C(23) H(24) 1.076 .
C(23) H(25) 2.097 .
C(24) H(4) 3.479 1_655
C(24) H(9) 3.432 .
C(24) H(20) 3.279 .
C(24) H(23) 3.368 .
C(24) H(24) 2.143 .
C(24) H(25) 1.092 .
C(24) H(26) 2.556 .
C(25) H(3) 3.244 1_655
C(25) H(4) 3.367 1_655
C(25) H(24) 3.395 .
C(25) H(25) 2.205 .
C(25) H(26) 2.166 .
C(26) H(3) 3.423 1_655
C(26) H(25) 2.680 .
C(26) H(26) 1.126 .
C(27) H(2) 3.323 1_655
C(27) H(14) 3.516 2_555
C(27) H(19) 3.421 2_655
C(27) H(30) 3.561 1_655
C(27) H(33) 3.597 3_665
C(27) H(41) 3.576 3_665
C(27) H(43) 3.495 .
C(28) H(14) 3.335 2_555
C(28) H(27) 3.567 1_455
C(28) H(43) 2.790 .
C(29) H(23) 2.785 .
C(30) H(36) 3.564 3_665
C(30) H(37) 3.454 3_665
C(31) H(4) 3.346 1_655
C(31) H(33) 3.535 3_665
C(31) H(35) 3.481 3_665
C(32) H(23) 2.438 .
C(33) H(1) 3.587 .
C(33) H(2) 3.457 .
C(33) H(26) 2.541 .
C(33) H(43) 2.129 .
C(34) H(1) 3.540 .
C(34) H(2) 3.415 1_655
C(34) H(11) 3.473 .
C(34) H(18) 3.451 .
C(34) H(26) 2.596 .
C(34) H(43) 3.394 .
C(35) H(1) 3.452 .
C(35) H(11) 3.045 .
C(36) H(1) 3.406 .
C(36) H(7) 3.558 2_555
C(36) H(11) 3.554 .
C(36) H(21) 3.438 4_655
C(36) H(43) 3.406 .
C(37) H(1) 3.479 .
C(37) H(2) 3.544 .
C(37) H(7) 3.401 2_555
C(37) H(16) 3.423 2_555
C(37) H(43) 2.194 .
C(38) H(1) 3.581 .
C(38) H(2) 3.011 .
C(38) H(14) 3.283 2_555
C(38) H(16) 3.555 2_555
C(38) H(43) 1.097 .
H(1) F(1) 3.314 4_555
H(1) F(2) 2.503 4_555
H(1) C(1) 3.413 .
H(1) C(2) 2.163 .
H(1) C(3) 1.112 .
H(1) C(4) 2.130 .
H(1) C(5) 3.375 .
H(1) C(10) 2.761 .
H(1) C(11) 2.441 .
H(1) C(33) 3.587 .
H(1) C(34) 3.540 .
H(1) C(35) 3.452 .
H(1) C(36) 3.406 .
H(1) C(37) 3.479 .
H(1) C(38) 3.581 .
H(1) H(2) 2.532 .
H(1) H(11) 2.152 .
H(1) H(12) 2.244 .
H(1) H(13) 3.370 .
H(1) H(42) 3.244 1_455
H(2) F(2) 3.472 4_555
H(2) N(2) 3.589 1_455
H(2) C(2) 3.476 .
H(2) C(3) 2.233 .
H(2) C(4) 1.120 .
H(2) C(5) 2.108 .
H(2) C(6) 3.388 .
H(2) C(27) 3.323 1_455
H(2) C(33) 3.457 .
H(2) C(34) 3.415 1_455
H(2) C(37) 3.544 .
H(2) C(38) 3.011 .
H(2) H(1) 2.532 .
H(2) H(3) 2.451 .
H(2) H(27) 2.440 1_455
H(2) H(42) 3.183 1_455
H(2) H(43) 2.779 .
H(3) O(2) 2.886 1_455
H(3) N(2) 3.520 1_455
H(3) C(1) 3.477 .
H(3) C(3) 3.448 .
H(3) C(4) 2.208 .
H(3) C(5) 1.148 .
H(3) C(6) 2.203 .
H(3) C(7) 2.621 .
H(3) C(20) 3.008 1_455
H(3) C(25) 3.244 1_455
H(3) C(26) 3.423 1_455
H(3) H(2) 2.451 .
H(3) H(4) 2.283 .
H(3) H(27) 2.969 1_455
H(3) H(32) 2.901 .
H(3) H(37) 3.243 1_455
H(3) H(38) 3.529 1_455
H(4) N(1) 2.081 .
H(4) C(1) 3.497 .
H(4) C(5) 2.605 .
H(4) C(6) 2.200 .
H(4) C(7) 1.147 .
H(4) C(14) 2.485 .
H(4) C(15) 2.535 .
H(4) C(20) 3.067 1_455
H(4) C(21) 2.930 1_455
H(4) C(22) 3.045 1_455
H(4) C(23) 3.329 1_455
H(4) C(24) 3.479 1_455
H(4) C(25) 3.367 1_455
H(4) C(31) 3.346 1_455
H(4) H(3) 2.283 .
H(4) H(20) 2.192 .
H(4) H(23) 3.594 1_455
H(4) H(37) 3.395 1_455
H(4) H(38) 2.692 1_455
H(5) C(9) 3.217 1_455
H(5) H(8) 3.405 1_455
H(5) H(9) 2.403 1_455
H(5) H(10) 3.465 1_455
H(5) H(21) 3.091 3_455
H(5) H(22) 2.976 .
H(5) H(24) 3.499 1_455
H(5) H(25) 3.369 1_455
H(6) C(19) 3.502 3_455
H(6) H(6) 3.091 3_455
H(6) H(8) 3.245 3_555
H(6) H(9) 3.268 1_455
H(6) H(21) 3.040 3_455
H(6) H(22) 2.215 .
H(6) H(22) 2.733 3_455
H(7) F(4) 3.088 2_545
H(7) F(5) 2.832 2_545
H(7) C(18) 3.475 3_455
H(7) C(36) 3.558 2_545
H(7) C(37) 3.401 2_545
H(7) H(21) 2.655 3_455
H(7) H(22) 3.543 3_455
H(8) C(9) 3.465 3_555
H(8) C(23) 3.281 .
H(8) H(5) 3.405 1_655
H(8) H(6) 3.245 3_555
H(8) H(8) 3.354 3_555
H(8) H(10) 2.840 3_555
H(8) H(22) 3.454 .
H(8) H(22) 3.498 3_555
H(8) H(24) 2.422 .
H(8) H(25) 3.129 .
H(9) C(8) 3.206 1_655
H(9) C(23) 3.562 .
H(9) C(24) 3.432 .
H(9) H(5) 2.403 1_655
H(9) H(6) 3.268 1_655
H(9) H(21) 3.257 3_555
H(9) H(24) 2.970 .
H(9) H(25) 2.582 .
H(10) C(9) 3.352 3_555
H(10) C(18) 3.029 3_555
H(10) C(19) 3.003 3_555
H(10) H(5) 3.465 1_655
H(10) H(8) 2.840 3_555
H(10) H(10) 3.114 3_555
H(10) H(21) 2.958 3_555
H(10) H(22) 2.898 3_555
H(11) F(1) 2.668 4_555
H(11) F(3) 2.947 .
H(11) C(34) 3.473 .
H(11) C(35) 3.045 .
H(11) C(36) 3.554 .
H(11) H(1) 2.152 .
H(11) H(40) 3.200 4_555
H(12) F(1) 2.628 4_555
H(12) F(2) 3.489 4_555
H(12) F(3) 3.547 1_455
H(12) H(1) 2.244 .
H(12) H(39) 3.494 4_455
H(12) H(41) 3.570 4_455
H(13) F(1) 3.136 4_555
H(13) H(1) 3.370 .
H(13) H(30) 3.033 2_545
H(13) H(31) 3.316 2_545
H(13) H(40) 3.311 4_555
H(14) F(5) 3.519 2_545
H(14) C(27) 3.516 2_545
H(14) C(28) 3.335 2_545
H(14) C(38) 3.283 2_545
H(14) H(29) 2.788 2_545
H(14) H(30) 2.601 2_545
H(14) H(31) 3.535 2_545
H(14) H(43) 2.547 2_545
H(15) H(18) 3.218 1_455
H(15) H(29) 2.916 2_545
H(16) F(5) 2.822 2_545
H(16) C(37) 3.423 2_545
H(16) C(38) 3.555 2_545
H(16) H(29) 3.527 2_545
H(16) H(43) 3.203 2_545
H(17) H(25) 3.311 .
H(17) H(26) 3.248 .
H(18) F(3) 3.521 .
H(18) C(34) 3.451 .
H(18) H(15) 3.218 1_655
H(18) H(26) 3.162 .
H(18) H(42) 2.994 .
H(19) C(27) 3.421 2_645
H(19) H(27) 3.362 2_645
H(19) H(28) 3.297 2_645
H(19) H(29) 3.044 2_645
H(19) H(30) 3.510 2_545
H(20) C(21) 3.478 .
H(20) C(22) 2.993 .
H(20) C(23) 2.901 .
H(20) C(24) 3.279 .
H(20) H(4) 2.192 .
H(20) H(23) 3.342 .
H(20) H(24) 3.169 .
H(20) H(38) 2.826 1_455
H(20) H(39) 3.477 1_455
H(21) F(4) 3.059 4_454
H(21) C(8) 3.097 3_455
H(21) C(9) 3.550 3_555
H(21) C(36) 3.438 4_454
H(21) H(5) 3.091 3_455
H(21) H(6) 3.040 3_455
H(21) H(7) 2.655 3_455
H(21) H(9) 3.257 3_555
H(21) H(10) 2.958 3_555
H(21) H(22) 2.440 .
H(22) Al(1) 2.900 .
H(22) N(1) 2.626 .
H(22) C(8) 2.754 .
H(22) C(8) 3.455 3_455
H(22) C(9) 3.507 3_555
H(22) C(14) 2.139 .
H(22) C(15) 3.380 .
H(22) C(17) 3.371 .
H(22) C(18) 2.171 .
H(22) C(19) 1.097 .
H(22) C(23) 3.554 1_455
H(22) H(5) 2.976 .
H(22) H(6) 2.215 .
H(22) H(6) 2.733 3_455
H(22) H(7) 3.543 3_455
H(22) H(8) 3.454 .
H(22) H(8) 3.498 3_555
H(22) H(10) 2.898 3_555
H(22) H(21) 2.440 .
H(22) H(24) 2.905 1_455
H(23) F(1) 3.349 .
H(23) F(3) 3.207 4_554
H(23) F(4) 2.833 4_554
H(23) C(14) 3.335 1_655
H(23) C(15) 3.491 1_655
H(23) C(16) 3.582 1_655
H(23) C(17) 3.552 1_655
H(23) C(18) 3.424 1_655
H(23) C(19) 3.306 1_655
H(23) C(20) 3.428 .
H(23) C(21) 2.189 .
H(23) C(22) 1.118 .
H(23) C(23) 2.132 .
H(23) C(24) 3.368 .
H(23) C(29) 2.785 .
H(23) C(32) 2.438 .
H(23) H(4) 3.594 1_655
H(23) H(20) 3.342 .
H(23) H(24) 2.380 .
H(23) H(39) 2.227 .
H(23) H(40) 2.146 .
H(23) H(41) 3.363 .
H(24) F(4) 3.503 4_554
H(24) C(9) 3.087 .
H(24) C(14) 3.591 .
H(24) C(14) 3.500 1_655
H(24) C(15) 3.306 .
H(24) C(19) 3.154 1_655
H(24) C(21) 3.393 .
H(24) C(22) 2.123 .
H(24) C(23) 1.076 .
H(24) C(24) 2.143 .
H(24) C(25) 3.395 .
H(24) H(5) 3.499 1_655
H(24) H(8) 2.422 .
H(24) H(9) 2.970 .
H(24) H(20) 3.169 .
H(24) H(22) 2.905 1_655
H(24) H(23) 2.380 .
H(24) H(25) 2.434 .
H(25) Al(1) 3.367 .
H(25) O(1) 2.999 .
H(25) N(1) 3.273 .
H(25) C(1) 3.196 .
H(25) C(6) 3.323 .
H(25) C(7) 3.311 .
H(25) C(9) 3.097 .
H(25) C(20) 3.457 .
H(25) C(22) 3.359 .
H(25) C(23) 2.097 .
H(25) C(24) 1.092 .
H(25) C(25) 2.205 .
H(25) C(26) 2.680 .
H(25) H(5) 3.369 1_655
H(25) H(8) 3.129 .
H(25) H(9) 2.582 .
H(25) H(17) 3.311 .
H(25) H(24) 2.434 .
H(25) H(26) 2.329 .
H(26) N(2) 2.090 .
H(26) C(1) 3.079 .
H(26) C(2) 3.121 .
H(26) C(3) 3.308 .
H(26) C(4) 3.474 .
H(26) C(5) 3.457 .
H(26) C(6) 3.251 .
H(26) C(13) 3.556 .
H(26) C(20) 3.476 .
H(26) C(24) 2.556 .
H(26) C(25) 2.166 .
H(26) C(26) 1.126 .
H(26) C(33) 2.541 .
H(26) C(34) 2.596 .
H(26) H(17) 3.248 .
H(26) H(18) 3.162 .
H(26) H(25) 2.329 .
H(26) H(42) 2.235 .
H(27) C(4) 3.347 1_655
H(27) C(5) 3.535 1_655
H(27) C(28) 3.567 1_655
H(27) H(2) 2.440 1_655
H(27) H(3) 2.969 1_655
H(27) H(19) 3.362 2_655
H(27) H(30) 2.970 1_655
H(27) H(32) 3.285 1_655
H(27) H(43) 3.474 1_655
H(28) H(19) 3.297 2_655
H(28) H(30) 3.272 1_655
H(28) H(33) 2.761 3_665
H(28) H(41) 2.724 3_665
H(29) C(12) 3.231 2_555
H(29) H(14) 2.788 2_555
H(29) H(15) 2.916 2_555
H(29) H(16) 3.527 2_555
H(29) H(19) 3.044 2_655
H(29) H(43) 3.069 .
H(30) C(12) 3.542 2_555
H(30) C(27) 3.561 1_455
H(30) H(13) 3.033 2_555
H(30) H(14) 2.601 2_555
H(30) H(19) 3.510 2_555
H(30) H(27) 2.970 1_455
H(30) H(28) 3.272 1_455
H(30) H(43) 2.189 .
H(31) H(13) 3.316 2_555
H(31) H(14) 3.535 2_555
H(31) H(33) 3.360 3_565
H(31) H(34) 3.126 3_565
H(31) H(36) 2.772 3_665
H(31) H(43) 3.589 .
H(32) H(3) 2.901 .
H(32) H(27) 3.285 1_455
H(32) H(33) 3.540 3_565
H(32) H(37) 3.239 1_455
H(32) H(43) 3.173 .
H(33) C(27) 3.597 3_665
H(33) C(31) 3.535 3_665
H(33) H(28) 2.761 3_665
H(33) H(31) 3.360 3_565
H(33) H(32) 3.540 3_565
H(33) H(36) 3.354 3_665
H(33) H(37) 2.852 3_665
H(34) H(31) 3.126 3_565
H(34) H(36) 3.590 1_455
H(34) H(38) 3.357 1_455
H(35) C(31) 3.481 3_665
H(35) H(36) 2.900 3_665
H(35) H(37) 3.179 3_665
H(36) C(30) 3.564 3_665
H(36) H(31) 2.772 3_665
H(36) H(33) 3.354 3_665
H(36) H(34) 3.590 1_655
H(36) H(35) 2.900 3_665
H(37) C(30) 3.454 3_665
H(37) H(3) 3.243 1_655
H(37) H(4) 3.395 1_655
H(37) H(32) 3.239 1_655
H(37) H(33) 2.852 3_665
H(37) H(35) 3.179 3_665
H(38) C(15) 3.307 1_655
H(38) H(3) 3.529 1_655
H(38) H(4) 2.692 1_655
H(38) H(20) 2.826 1_655
H(38) H(34) 3.357 1_655
H(39) F(1) 3.063 1_655
H(39) F(3) 2.758 4_554
H(39) C(15) 3.273 1_655
H(39) C(16) 2.958 1_655
H(39) C(17) 3.440 1_655
H(39) H(12) 3.494 4_654
H(39) H(20) 3.477 1_655
H(39) H(23) 2.227 .
H(40) F(1) 3.010 .
H(40) F(3) 2.610 4_554
H(40) H(11) 3.200 4_554
H(40) H(13) 3.311 4_554
H(40) H(23) 2.146 .
H(41) F(3) 3.216 4_554
H(41) C(27) 3.576 3_665
H(41) H(12) 3.570 4_654
H(41) H(23) 3.363 .
H(41) H(28) 2.724 3_665
H(42) C(3) 3.060 1_655
H(42) C(4) 2.979 1_655
H(42) C(5) 3.546 1_655
H(42) H(1) 3.244 1_655
H(42) H(2) 3.183 1_655
H(42) H(18) 2.994 .
H(42) H(26) 2.235 .
H(43) Al(2) 2.851 .
H(43) F(5) 2.698 .
H(43) N(2) 2.598 .
H(43) C(4) 3.444 .
H(43) C(12) 3.288 2_555
H(43) C(27) 3.495 .
H(43) C(28) 2.790 .
H(43) C(33) 2.129 .
H(43) C(34) 3.394 .
H(43) C(36) 3.406 .
H(43) C(37) 2.194 .
H(43) C(38) 1.097 .
H(43) H(2) 2.779 .
H(43) H(14) 2.547 2_555
H(43) H(16) 3.203 2_555
H(43) H(27) 3.474 1_455
H(43) H(29) 3.069 .
H(43) H(30) 2.189 .
H(43) H(31) 3.589 .
H(43) H(32) 3.173 .

loop_
_geom_torsion_atom_site_label_1
_geom_torsion_atom_site_label_2
_geom_torsion_atom_site_label_3
_geom_torsion_atom_site_label_4
_geom_torsion
O(1) Al(1) N(1) C(7) -8.9(2)
O(1) Al(1) N(1) C(14) 166.9(2)
N(1) Al(1) O(1) C(1) 15.1(3)
C(8) Al(1) O(1) C(1) -100.9(3)
C(9) Al(1) O(1) C(1) 126.5(3)
C(8) Al(1) N(1) C(7) 106.2(2)
C(8) Al(1) N(1) C(14) -78.1(2)
C(9) Al(1) N(1) C(7) -121.8(2)
C(9) Al(1) N(1) C(14) 53.9(2)
O(2) Al(2) N(2) C(26) -15.7(2)
O(2) Al(2) N(2) C(33) 163.8(2)
N(2) Al(2) O(2) C(20) 25.4(2)
C(27) Al(2) O(2) C(20) 135.9(2)
C(28) Al(2) O(2) C(20) -86.5(3)
C(27) Al(2) N(2) C(26) -129.9(2)
C(27) Al(2) N(2) C(33) 49.6(2)
C(28) Al(2) N(2) C(26) 96.8(2)
C(28) Al(2) N(2) C(33) -83.7(2)
Al(1) O(1) C(1) C(2) 169.5(2)
Al(1) O(1) C(1) C(6) -12.8(5)
Al(2) O(2) C(20) C(21) 160.6(2)
Al(2) O(2) C(20) C(25) -20.9(4)
Al(1) N(1) C(7) C(6) 2.0(4)
Al(1) N(1) C(14) C(15) -134.5(3)
Al(1) N(1) C(14) C(19) 42.0(4)
C(7) N(1) C(14) C(15) 41.4(4)
C(7) N(1) C(14) C(19) -142.1(3)
C(14) N(1) C(7) C(6) -173.8(3)
Al(2) N(2) C(26) C(25) 4.1(4)
Al(2) N(2) C(33) C(34) -140.8(3)
Al(2) N(2) C(33) C(38) 36.9(4)
C(26) N(2) C(33) C(34) 38.6(4)
C(26) N(2) C(33) C(38) -143.7(3)
C(33) N(2) C(26) C(25) -175.3(2)
O(1) C(1) C(2) C(3) 178.4(3)
O(1) C(1) C(2) C(10) -4.1(5)
O(1) C(1) C(6) C(5) -178.1(3)
O(1) C(1) C(6) C(7) 0.4(5)
C(2) C(1) C(6) C(5) -0.4(5)
C(2) C(1) C(6) C(7) 178.1(3)
C(6) C(1) C(2) C(3) 0.7(5)
C(6) C(1) C(2) C(10) 178.2(3)
C(1) C(2) C(3) C(4) -1.2(5)
C(1) C(2) C(10) C(11) -179.3(4)
C(1) C(2) C(10) C(12) -58.7(5)
C(1) C(2) C(10) C(13) 63.1(5)
C(3) C(2) C(10) C(11) -1.9(6)
C(3) C(2) C(10) C(12) 118.6(4)
C(3) C(2) C(10) C(13) -119.6(4)
C(10) C(2) C(3) C(4) -178.6(4)
C(2) C(3) C(4) C(5) 1.4(5)
C(3) C(4) C(5) C(6) -1.0(5)
C(4) C(5) C(6) C(1) 0.6(5)
C(4) C(5) C(6) C(7) -178.0(3)
C(1) C(6) C(7) N(1) 4.1(5)
C(5) C(6) C(7) N(1) -177.4(3)
N(1) C(14) C(15) C(16) 177.3(3)
N(1) C(14) C(19) C(18) -177.4(3)
C(15) C(14) C(19) C(18) -1.0(5)
C(19) C(14) C(15) C(16) 0.9(5)
C(14) C(15) C(16) F(1) -179.1(3)
C(14) C(15) C(16) C(17) -0.3(5)
F(1) C(16) C(17) F(2) 0.6(6)
F(1) C(16) C(17) C(18) 178.6(4)
C(15) C(16) C(17) F(2) -178.2(3)
C(15) C(16) C(17) C(18) -0.2(5)
F(2) C(17) C(18) C(19) 178.1(3)
C(16) C(17) C(18) C(19) 0.1(5)
C(17) C(18) C(19) C(14) 0.5(5)
O(2) C(20) C(21) C(22) 176.4(2)
O(2) C(20) C(21) C(29) -4.1(4)
O(2) C(20) C(25) C(24) -175.9(2)
O(2) C(20) C(25) C(26) 0.2(4)
C(21) C(20) C(25) C(24) 2.6(4)
C(21) C(20) C(25) C(26) 178.8(2)
C(25) C(20) C(21) C(22) -2.1(4)
C(25) C(20) C(21) C(29) 177.4(3)
C(20) C(21) C(22) C(23) 0.5(4)
C(20) C(21) C(29) C(30) -59.5(4)
C(20) C(21) C(29) C(31) 62.2(4)
C(20) C(21) C(29) C(32) -178.2(3)
C(22) C(21) C(29) C(30) 120.0(3)
C(22) C(21) C(29) C(31) -118.3(3)
C(22) C(21) C(29) C(32) 1.3(4)
C(29) C(21) C(22) C(23) -179.0(3)
C(21) C(22) C(23) C(24) 0.6(5)
C(22) C(23) C(24) C(25) -0.1(3)
C(23) C(24) C(25) C(20) -1.5(4)
C(23) C(24) C(25) C(26) -177.9(2)
C(20) C(25) C(26) N(2) 6.8(4)
C(24) C(25) C(26) N(2) -177.0(2)
N(2) C(33) C(34) C(35) 178.8(3)
N(2) C(33) C(38) C(37) -179.1(3)
C(34) C(33) C(38) C(37) -1.4(6)
C(38) C(33) C(34) C(35) 1.2(6)
C(33) C(34) C(35) F(3) 179.6(4)
C(33) C(34) C(35) C(36) -0.4(7)
F(3) C(35) C(36) F(4) 0.5(8)
F(3) C(35) C(36) C(37) 179.9(3)
C(34) C(35) C(36) F(4) -179.5(4)
C(34) C(35) C(36) C(37) -0.1(6)
F(4) C(36) C(37) F(5) -4.6(8)
F(4) C(36) C(37) C(38) 179.2(4)
C(35) C(36) C(37) F(5) 176.1(5)
C(35) C(36) C(37) C(38) -0.2(6)
F(5) C(37) C(38) C(33) -175.1(5)
C(36) C(37) C(38) C(33) 0.9(7)
